data_9013840
loop_
_publ_author_name
'Onac, B. P.'
'Bernhardt, H. J.'
'Effenberger, H.'

_publ_section_title
;
 Authigenic burbankite in the Cioclovina Cave sediments (Romania)
;
_journal_name_full 'European Journal of Mineralogy'
_journal_page_first 507
_journal_page_last 514
_journal_paper_doi 10.1127/0935-1221/2009/0021-1916
_journal_volume 21
_journal_year 2009
_chemical_compound_source 'Cioclovina Cave sediments, Romania'
_chemical_formula_sum 'C5 Ba0.33 Ca0.99 Ce0.15 La0.06 Na2.46 Nd0.06 O15 Pr0.03 Sr1.71 Th0.09 Y0.09'
_chemical_name_mineral Burbankite
_space_group_IT_number 186
_symmetry_space_group_name_Hall 'P 6c -2c'
_symmetry_space_group_name_H-M 'P 63 m c'
_cell_angle_alpha 90
_cell_angle_beta 90
_cell_angle_gamma 120
_cell_length_a 10.514
_cell_length_b 10.514
_cell_length_c 6.477
_cell_formula_units_Z 2
_cell_volume 620.070
_database_code_amcsd 0007286
_exptl_crystal_density_diffrn 3.549
_cod_original_formula_sum 'Na2.46 Ca.99 Sr1.71 Ba.33 Y.09 Ce.15 La.06 Nd.06 Pr.03 Th.09 C5 O15'
_cod_database_code 9013840

loop_
_space_group_symop_operation_xyz
x,y,z
-x,-x+y,1/2+z
x-y,x,1/2+z
-y,-x,z
-y,x-y,z
x-y,-y,1/2+z
-x,-y,1/2+z
x,x-y,z
-x+y,-x,z
y,x,1/2+z
y,-x+y,1/2+z
-x+y,y,z

loop_
_atom_site_aniso_label
_atom_site_aniso_U_11
_atom_site_aniso_U_22
_atom_site_aniso_U_33
_atom_site_aniso_U_12
_atom_site_aniso_U_13
_atom_site_aniso_U_23
NaA 0.01900 0.01900 0.02730 0.00850 0.00020 -0.00020
CaA 0.01900 0.01900 0.02730 0.00850 0.00020 -0.00020
SrB 0.01338 0.01338 0.01632 0.00589 0.00071 -0.00071
CaB 0.01338 0.01338 0.01632 0.00589 0.00071 -0.00071
BaB 0.01338 0.01338 0.01632 0.00589 0.00071 -0.00071
YB 0.01338 0.01338 0.01632 0.00589 0.00071 -0.00071
CeB 0.01338 0.01338 0.01632 0.00589 0.00071 -0.00071
LaB 0.01338 0.01338 0.01632 0.00589 0.00071 -0.00071
NdB 0.01338 0.01338 0.01632 0.00589 0.00071 -0.00071
PrB 0.01338 0.01338 0.01632 0.00589 0.00071 -0.00071
ThB 0.01338 0.01338 0.01632 0.00589 0.00071 -0.00071
C1 0.01440 0.01440 0.01700 0.00710 0.00150 -0.00150
C2 0.01700 0.01700 0.01700 0.00850 0.00000 0.00000
C3 0.01900 0.01900 0.01400 0.00970 0.00000 0.00000
O1 0.02240 0.01790 0.03120 0.00960 -0.00240 0.00470
O2 0.02500 0.02500 0.05300 0.01900 0.00060 -0.00060
O3 0.02960 0.02960 0.02140 0.02080 0.00060 -0.00060
O4 0.02400 0.02400 0.02510 0.01170 -0.00190 0.00190

loop_
_atom_site_label
_atom_site_fract_x
_atom_site_fract_y
_atom_site_fract_z
_atom_site_occupancy
_atom_site_U_iso_or_equiv
NaA 0.52343 -0.52343 0.31280 0.82000 0.02220
CaA 0.52343 -0.52343 0.31280 0.17000 0.02220
SrB 0.84125 -0.84125 0.00000 0.57000 0.01472
CaB 0.84125 -0.84125 0.00000 0.16000 0.01472
BaB 0.84125 -0.84125 0.00000 0.11000 0.01472
YB 0.84125 -0.84125 0.00000 0.03000 0.01472
CeB 0.84125 -0.84125 0.00000 0.05000 0.01472
LaB 0.84125 -0.84125 0.00000 0.02000 0.01472
NdB 0.84125 -0.84125 0.00000 0.02000 0.01472
PrB 0.84125 -0.84125 0.00000 0.01000 0.01472
ThB 0.84125 -0.84125 0.00000 0.03000 0.01472
C1 0.79990 -0.79990 0.53720 1.00000 0.01510
C2 0.00000 0.00000 0.83130 1.00000 0.01720
C3 0.33333 0.66667 0.49000 1.00000 0.01770
O1 0.37490 0.08150 0.63080 1.00000 0.02400
O2 0.93040 -0.93040 0.33530 1.00000 0.03160
O3 0.40439 -0.40439 0.48640 1.00000 0.02420
O4 0.77560 -0.77560 0.35330 1.00000 0.02450

loop_
_cod_related_entry_id
_cod_related_entry_database
_cod_related_entry_code
1 AMCSD 0007286
